data_2227808
loop_
_publ_author_name
Aziz-ur-Rehman
'Abbas, Nadia'
'Akkurt, Mehmet'
'Abbasi, Muhammad Athar'
'Sharif, Shahzad'
'Khan, Islam Ullah'

_publ_section_title
;
 <i>N</i>-(2-Hydroxy-1,1-dimethylethyl)benzenesulfonamide
;
_journal_coeditor_code LH5159
_journal_issue 11
_journal_name_full 'Acta Crystallographica Section E'
_journal_page_first o3028
_journal_paper_doi 10.1107/S1600536810044144
_journal_volume 66
_journal_year 2010
_chemical_formula_iupac 'C10 H15 N O3 S'
_chemical_formula_moiety 'C10 H15 N O3 S'
_chemical_formula_sum 'C10 H15 N O3 S'
_chemical_formula_weight 229.30
_chemical_name_systematic
;
<i>N</i>-(2-Hydroxy-1,1-dimethylethyl)benzenesulfonamide
;
_space_group_IT_number 14
_symmetry_cell_setting monoclinic
_symmetry_space_group_name_Hall '-P 2ybc'
_symmetry_space_group_name_H-M 'P 1 21/c 1'
_atom_sites_solution_hydrogens geom
_atom_sites_solution_primary direct
_atom_sites_solution_secondary difmap
_cell_angle_alpha 90
_cell_angle_beta 93.7310(10)
_cell_angle_gamma 90
_cell_formula_units_Z 4
_cell_length_a 12.4094(3)
_cell_length_b 9.0042(2)
_cell_length_c 10.4525(2)
_cell_measurement_reflns_used 5041
_cell_measurement_temperature 296(2)
_cell_measurement_theta_max 28.16
_cell_measurement_theta_min 2.80
_cell_volume 1165.45(4)
_computing_cell_refinement 'SAINT (Bruker, 2007)'
_computing_data_collection 'APEX2 (Bruker, 2007)'
_computing_data_reduction 'SAINT (Bruker, 2007)'
_computing_molecular_graphics 'PLATON (Spek, 2009)'
_computing_publication_material 'WinGX (Farrugia, 1999) and PLATON (Spek, 2009)'
_computing_structure_refinement 'SHELXL97 (Sheldrick, 2008)'
_computing_structure_solution 'SHELXS97 (Sheldrick, 2008)'
_diffrn_ambient_temperature 296(2)
_diffrn_measured_fraction_theta_full 0.987
_diffrn_measured_fraction_theta_max 0.987
_diffrn_measurement_device_type 'Bruker APEXII CCD'
_diffrn_measurement_method '\f and \w scans'
_diffrn_radiation_monochromator graphite
_diffrn_radiation_source 'sealed tube'
_diffrn_radiation_type MoK\a
_diffrn_radiation_wavelength 0.71073
_diffrn_reflns_av_R_equivalents 0.0244
_diffrn_reflns_av_sigmaI/netI 0.0231
_diffrn_reflns_limit_h_max 16
_diffrn_reflns_limit_h_min -16
_diffrn_reflns_limit_k_max 10
_diffrn_reflns_limit_k_min -12
_diffrn_reflns_limit_l_max 11
_diffrn_reflns_limit_l_min -13
_diffrn_reflns_number 10723
_diffrn_reflns_reduction_process
;
;
_diffrn_reflns_theta_full 28.30
_diffrn_reflns_theta_max 28.30
_diffrn_reflns_theta_min 3.35
_diffrn_standards_number 0
_exptl_absorpt_coefficient_mu 0.265
_exptl_absorpt_correction_type none
_exptl_crystal_colour colourless
_exptl_crystal_density_diffrn 1.307
_exptl_crystal_density_method 'Not Measured'
_exptl_crystal_description block
_exptl_crystal_F_000 488
_exptl_crystal_size_max 0.24
_exptl_crystal_size_mid 0.16
_exptl_crystal_size_min 0.07
_refine_diff_density_max 0.308
_refine_diff_density_min -0.335
_refine_ls_extinction_method none
_refine_ls_goodness_of_fit_ref 1.039
_refine_ls_hydrogen_treatment constr
_refine_ls_matrix_type full
_refine_ls_number_parameters 176
_refine_ls_number_reflns 2857
_refine_ls_number_restraints 8
_refine_ls_restrained_S_all 1.052
_refine_ls_R_factor_all 0.0501
_refine_ls_R_factor_gt 0.0393
_refine_ls_shift/su_max 0.001
_refine_ls_shift/su_mean 0.000
_refine_ls_structure_factor_coef Fsqd
_refine_ls_weighting_details 'calc w=1/[\s^2^(Fo^2^)+(0.0674P)^2^+0.1878P] where P=(Fo^2^+2Fc^2^)/3'
_refine_ls_weighting_scheme calc
_refine_ls_wR_factor_gt 0.1099
_refine_ls_wR_factor_ref 0.1190
_reflns_number_gt 2331
_reflns_number_total 2857
_reflns_threshold_expression I>2\s(I)
_cod_data_source_file lh5159.cif
_cod_data_source_block I
_cod_original_sg_symbol_H-M 'P 21/c'
_cod_database_code 2227808
_cod_database_fobs_code 2227808

loop_
_symmetry_equiv_pos_site_id
_symmetry_equiv_pos_as_xyz
1 x,y,z
2 -x,1/2+y,1/2-z
3 -x,-y,-z
4 x,1/2-y,1/2+z

loop_
_atom_site_aniso_label
_atom_site_aniso_U_11
_atom_site_aniso_U_22
_atom_site_aniso_U_33
_atom_site_aniso_U_12
_atom_site_aniso_U_13
_atom_site_aniso_U_23
S1 0.0485(2) 0.0503(2) 0.0378(2) -0.0069(2) 0.0083(2) 0.00110(10)
O1 0.0798(9) 0.0732(9) 0.0657(8) -0.0128(7) -0.0080(7) 0.0318(7)
O2 0.0709(8) 0.0829(9) 0.0644(8) -0.0190(7) 0.0321(6) -0.0308(7)
O3B 0.053(2) 0.0512(19) 0.077(3) -0.0173(17) 0.0263(17) -0.0205(18)
N1 0.0355(6) 0.0386(6) 0.0455(6) 0.0017(4) 0.0061(5) -0.0065(5)
C1 0.0514(9) 0.0801(13) 0.0952(15) -0.0080(9) -0.0131(9) 0.0279(12)
C2 0.0492(11) 0.116(2) 0.142(2) -0.0234(12) -0.0186(12) 0.0368(19)
C3 0.0632(12) 0.0812(14) 0.1073(17) -0.0282(11) 0.0084(11) 0.0083(13)
C4 0.0739(12) 0.0561(10) 0.0788(13) -0.0114(9) 0.0095(10) 0.0117(9)
C5 0.0491(8) 0.0577(9) 0.0672(10) -0.0033(7) 0.0012(7) 0.0100(8)
C6 0.0440(7) 0.0453(7) 0.0417(7) -0.0050(6) 0.0026(6) -0.0020(6)
C7 0.0521(8) 0.0413(7) 0.0414(7) 0.0049(6) 0.0152(6) -0.0027(6)
C8B 0.0581(18) 0.078(2) 0.092(3) -0.0108(17) 0.0389(18) -0.029(2)
C9B 0.102(3) 0.076(2) 0.0411(15) -0.0045(19) -0.0006(16) -0.0051(15)
C10B 0.0560(17) 0.0421(14) 0.0591(16) -0.0018(12) 0.0151(12) -0.0096(12)
O3A 0.100(5) 0.080(5) 0.080(5) -0.055(4) 0.040(3) -0.042(4)
C8A 0.070(2) 0.053(2) 0.0499(19) -0.0027(18) 0.0259(18) 0.0017(17)
C9A 0.068(2) 0.055(2) 0.056(2) 0.0252(19) 0.0035(18) -0.0043(17)
C10A 0.0512(19) 0.056(2) 0.0415(18) -0.0101(15) 0.0059(14) -0.0122(16)

loop_
_atom_site_type_symbol
_atom_site_label
_atom_site_fract_x
_atom_site_fract_y
_atom_site_fract_z
_atom_site_U_iso_or_equiv
_atom_site_thermal_displace_type
_atom_site_calc_flag
_atom_site_refinement_flags
_atom_site_occupancy
S S1 0.81238(3) 0.43637(4) 0.53924(3) 0.04530(10) Uani . . 1.000
O O1 0.76229(12) 0.56081(15) 0.47567(14) 0.0735(5) Uani . . 1.000
O O2 0.88776(11) 0.34876(16) 0.47376(13) 0.0715(5) Uani . . 1.000
O O3B 0.9863(5) 0.7719(10) 0.7102(11) 0.0594(14) Uani . . 0.570(3)
N N1 0.87618(9) 0.48927(13) 0.66870(11) 0.0397(3) Uani . . 1.000
C C1 0.60374(15) 0.3406(3) 0.5338(2) 0.0764(7) Uani . . 1.000
C C2 0.52364(17) 0.2428(3) 0.5643(3) 0.1035(10) Uani . . 1.000
C C3 0.54859(17) 0.1204(3) 0.6369(3) 0.0838(8) Uani . . 1.000
C C4 0.65240(17) 0.0938(2) 0.6815(2) 0.0694(7) Uani . . 1.000
C C5 0.73310(14) 0.1902(2) 0.65250(18) 0.0581(5) Uani . . 1.000
C C6 0.70811(11) 0.31395(16) 0.57831(14) 0.0437(4) Uani . . 1.000
C C7 0.83869(12) 0.59545(16) 0.76557(14) 0.0444(4) Uani . . 1.000
C C8B 0.7250(3) 0.5962(4) 0.7901(4) 0.0746(13) Uani . . 0.570(3)
C C9B 0.9096(4) 0.5645(4) 0.8934(3) 0.0733(13) Uani . . 0.570(3)
C C10B 0.8755(2) 0.7543(3) 0.7249(3) 0.0519(9) Uani . . 0.570(3)
O O3A 0.9831(10) 0.7515(14) 0.7318(14) 0.085(3) Uani . . 0.430(3)
C C8A 0.7815(4) 0.4982(5) 0.8656(4) 0.0567(11) Uani . . 0.430(3)
C C9A 0.7497(4) 0.7001(5) 0.7058(4) 0.0597(12) Uani . . 0.430(3)
C C10A 0.9310(3) 0.6663(4) 0.8205(3) 0.0494(11) Uani . . 0.430(3)
H H3B 1.00300 0.72570 0.64690 0.0890 Uiso calc . 0.570(3)
H H4 0.66860 0.01040 0.73160 0.0830 Uiso calc R 1.000
H H5 0.80410 0.17220 0.68260 0.0700 Uiso calc R 1.000
H H8B1 0.68280 0.61690 0.71190 0.1120 Uiso calc . 0.570(3)
H H8B2 0.71190 0.67140 0.85230 0.1120 Uiso calc . 0.570(3)
H H8B3 0.70510 0.50100 0.82230 0.1120 Uiso calc . 0.570(3)
H H9B1 0.98460 0.56600 0.87620 0.1100 Uiso calc . 0.570(3)
H H10C 0.83670 0.77980 0.64430 0.0620 Uiso calc . 0.570(3)
H H10D 0.85420 0.82490 0.78860 0.0620 Uiso calc . 0.570(3)
H H9B2 0.89140 0.46890 0.92650 0.1100 Uiso calc . 0.570(3)
H H9B3 0.89580 0.63970 0.95540 0.1100 Uiso calc . 0.570(3)
H H1 0.58690 0.42360 0.48350 0.0920 Uiso calc R 1.000
H H1A 0.93950 0.45220 0.68430 0.0480 Uiso calc R 1.000
H H2 0.45240 0.26060 0.53530 0.1240 Uiso calc R 1.000
H H3 0.49430 0.05440 0.65610 0.1010 Uiso calc R 1.000
H H8A1 0.71950 0.45040 0.82410 0.0850 Uiso calc . 0.430(3)
H H8A2 0.75910 0.56040 0.93360 0.0850 Uiso calc . 0.430(3)
H H8A3 0.83100 0.42430 0.90030 0.0850 Uiso calc . 0.430(3)
H H3A 0.99830 0.69890 0.67140 0.1280 Uiso calc . 0.430(3)
H H9A1 0.68990 0.64200 0.67100 0.0890 Uiso calc . 0.430(3)
H H9A2 0.77850 0.75770 0.63860 0.0890 Uiso calc . 0.430(3)
H H9A3 0.72560 0.76540 0.77070 0.0890 Uiso calc . 0.430(3)
H H10A 0.91060 0.72980 0.88990 0.0590 Uiso calc . 0.430(3)
H H10B 0.98080 0.59190 0.85660 0.0590 Uiso calc . 0.430(3)

loop_
_atom_type_symbol
_atom_type_description
_atom_type_scat_dispersion_real
_atom_type_scat_dispersion_imag
_atom_type_scat_source
S S 0.1246 0.1234 'International Tables Vol C Tables 4.2.6.8 and 6.1.1.4'
O O 0.0106 0.0060 'International Tables Vol C Tables 4.2.6.8 and 6.1.1.4'
N N 0.0061 0.0033 'International Tables Vol C Tables 4.2.6.8 and 6.1.1.4'
H H 0.0000 0.0000 'International Tables Vol C Tables 4.2.6.8 and 6.1.1.4'
C C 0.0033 0.0016 'International Tables Vol C Tables 4.2.6.8 and 6.1.1.4'

loop_
_geom_angle_atom_site_label_1
_geom_angle_atom_site_label_2
_geom_angle_atom_site_label_3
_geom_angle_site_symmetry_1
_geom_angle_site_symmetry_2
_geom_angle_site_symmetry_3
_geom_angle
_geom_angle_publ_flag
O1 S1 O2 . . . 119.29(8) no
O1 S1 N1 . . . 109.76(7) no
O1 S1 C6 . . . 107.13(8) no
O2 S1 N1 . . . 105.45(7) no
O2 S1 C6 . . . 106.13(8) no
N1 S1 C6 . . . 108.70(7) no
C10A O3A H3A . . . 109.00 no
C10B O3B H3B . . . 109.00 no
S1 N1 C7 . . . 127.50(10) no
S1 N1 H1A . . . 116.00 no
C7 N1 H1A . . . 116.00 no
C2 C1 C6 . . . 119.3(2) no
C1 C2 C3 . . . 120.2(2) no
C2 C3 C4 . . . 120.6(2) no
C3 C4 C5 . . . 120.0(2) no
C4 C5 C6 . . . 119.56(16) no
S1 C6 C1 . . . 120.19(14) no
S1 C6 C5 . . . 119.46(11) no
C1 C6 C5 . . . 120.35(16) no
N1 C7 C10B . . . 106.97(15) no
N1 C7 C10A . . . 106.72(18) no
N1 C7 C8A . . . 105.65(19) no
N1 C7 C9A . . . 111.21(19) no
C9B C7 C10B . . . 103.6(2) no
C8A C7 C9A . . . 105.5(3) no
C8A C7 C10A . . . 112.0(2) no
C9A C7 C10A . . . 115.5(2) no
N1 C7 C8B . . . 118.28(19) no
C8B C7 C9B . . . 110.3(3) no
C8B C7 C10B . . . 110.33(19) no
N1 C7 C9B . . . 106.32(17) no
O3A C10A C7 . . . 112.3(6) no
O3B C10B C7 . . . 116.0(4) no
C2 C1 H1 . . . 120.00 no
C6 C1 H1 . . . 120.00 no
C3 C2 H2 . . . 120.00 no
C1 C2 H2 . . . 120.00 no
C2 C3 H3 . . . 120.00 no
C4 C3 H3 . . . 120.00 no
C5 C4 H4 . . . 120.00 no
C3 C4 H4 . . . 120.00 no
C4 C5 H5 . . . 120.00 no
C6 C5 H5 . . . 120.00 no
H8A1 C8A H8A3 . . . 110.00 no
H8A2 C8A H8A3 . . . 109.00 no
C7 C8A H8A1 . . . 109.00 no
C7 C8A H8A2 . . . 109.00 no
C7 C8A H8A3 . . . 109.00 no
H8A1 C8A H8A2 . . . 110.00 no
C7 C8B H8B1 . . . 109.00 no
C7 C8B H8B2 . . . 109.00 no
H8B1 C8B H8B3 . . . 109.00 no
C7 C8B H8B3 . . . 109.00 no
H8B1 C8B H8B2 . . . 109.00 no
H8B2 C8B H8B3 . . . 110.00 no
C7 C9A H9A1 . . . 110.00 no
H9A2 C9A H9A3 . . . 110.00 no
C7 C9A H9A3 . . . 109.00 no
H9A1 C9A H9A2 . . . 109.00 no
C7 C9A H9A2 . . . 109.00 no
H9A1 C9A H9A3 . . . 109.00 no
C7 C9B H9B2 . . . 109.00 no
C7 C9B H9B3 . . . 109.00 no
C7 C9B H9B1 . . . 109.00 no
H9B1 C9B H9B3 . . . 110.00 no
H9B2 C9B H9B3 . . . 109.00 no
H9B1 C9B H9B2 . . . 110.00 no
C7 C10A H10A . . . 109.00 no
C7 C10A H10B . . . 109.00 no
H10A C10A H10B . . . 108.00 no
O3A C10A H10A . . . 109.00 no
O3A C10A H10B . . . 109.00 no
O3B C10B H10D . . . 108.00 no
H10C C10B H10D . . . 107.00 no
C7 C10B H10C . . . 108.00 no
C7 C10B H10D . . . 108.00 no
O3B C10B H10C . . . 108.00 no

loop_
_geom_bond_atom_site_label_1
_geom_bond_atom_site_label_2
_geom_bond_site_symmetry_1
_geom_bond_site_symmetry_2
_geom_bond_distance
_geom_bond_publ_flag
S1 O1 . . 1.4247(14) no
S1 O2 . . 1.4315(14) no
S1 N1 . . 1.5954(12) no
S1 C6 . . 1.7677(14) no
O3A C10A . . 1.394(14) no
O3B C10B . . 1.402(7) no
O3A H3A . . 0.8200 no
O3B H3B . . 0.8200 no
N1 C7 . . 1.4890(19) no
N1 H1A . . 0.8600 no
C1 C6 . . 1.369(2) no
C1 C2 . . 1.381(3) no
C2 C3 . . 1.362(4) no
C3 C4 . . 1.362(3) no
C4 C5 . . 1.374(3) no
C5 C6 . . 1.381(2) no
C7 C9A . . 1.552(5) no
C7 C10B . . 1.569(3) no
C7 C8A . . 1.569(5) no
C7 C8B . . 1.450(4) no
C7 C10A . . 1.401(4) no
C7 C9B . . 1.576(4) no
C1 H1 . . 0.9300 no
C2 H2 . . 0.9300 no
C3 H3 . . 0.9300 no
C4 H4 . . 0.9300 no
C5 H5 . . 0.9300 no
C8A H8A2 . . 0.9600 no
C8A H8A1 . . 0.9600 no
C8A H8A3 . . 0.9600 no
C8B H8B1 . . 0.9600 no
C8B H8B2 . . 0.9600 no
C8B H8B3 . . 0.9600 no
C9A H9A3 . . 0.9600 no
C9A H9A1 . . 0.9600 no
C9A H9A2 . . 0.9600 no
C9B H9B1 . . 0.9600 no
C9B H9B2 . . 0.9600 no
C9B H9B3 . . 0.9600 no
C10A H10B . . 0.9700 no
C10A H10A . . 0.9700 no
C10B H10D . . 0.9700 no
C10B H10C . . 0.9700 no

loop_
_geom_contact_atom_site_label_1
_geom_contact_atom_site_label_2
_geom_contact_distance
_geom_contact_site_symmetry_1
_geom_contact_site_symmetry_2
_geom_contact_publ_flag
S1 H8B1 2.9800 . . no
S1 H9A1 2.8100 . . no
S1 H9A2 3.1100 . . no
O1 C8B 3.364(4) . . no
O1 C10B 3.364(3) . . no
O1 C9A 2.726(4) . . no
O2 O3B 2.777(10) . 3_766 no
O2 O3A 2.907(14) . 3_766 no
O3A N1 2.912(13) . 2_756 no
O3A N1 2.767(13) . . no
O3A O2 2.907(14) . 3_766 no
O3B N1 2.908(9) . . no
O3B O2 2.777(10) . 3_766 no
O3B N1 2.840(9) . 2_756 no
O3B C9B 3.157(10) . 2_756 no
O1 H1 2.5100 . . no
O1 H8B1 2.7600 . . no
O1 H9A3 2.6700 . 4_564 no
O1 H4 2.8100 . 4_554 no
O1 H8B2 2.7900 . 4_564 no
O1 H10A 2.8200 . 4_564 no
O1 H9A1 2.4000 . . no
O1 H10C 2.7600 . . no
O1 H10D 2.5400 . 4_564 no
O1 H9A2 2.4600 . . no
O2 H8A3 2.6600 . 4_554 no
O2 H9B2 2.9000 . 4_554 no
O2 H3A 2.1800 . 3_766 no
O2 H3B 2.0200 . 3_766 no
O3A H5 2.8200 . 2_756 no
O3A H9A2 2.6600 . . no
O3A H1A 2.2000 . 2_756 no
O3A H1A 2.7900 . . no
O3B H9B1 2.5400 . . no
O3B H1A 2.1400 . 2_756 no
O3B H5 2.9100 . 2_756 no
O3B H9B2 2.7900 . 2_756 no
O3B H9B1 2.8300 . 2_756 no
N1 O3A 2.912(13) . 2_746 no
N1 O3B 2.908(9) . . no
N1 O3B 2.840(9) . 2_746 no
N1 O3A 2.767(13) . . no
N1 H3A 2.4200 . . no
N1 H3B 2.6700 . . no
C3 C8B 3.535(4) . 2_646 no
C5 C8A 3.583(5) . . no
C5 C8A 3.531(5) . 4_554 no
C6 C8B 3.368(4) . . no
C6 C8A 3.499(5) . . no
C8A C5 3.531(5) . 4_555 no
C8A C6 3.499(5) . . no
C8A C5 3.583(5) . . no
C8B C6 3.368(4) . . no
C8B O1 3.364(4) . . no
C8B C3 3.535(4) . 2_656 no
C9A O1 2.726(4) . . no
C9B O3B 3.157(10) . 2_746 no
C9B C9B 3.271(6) . 3_767 no
C10B O1 3.364(3) . . no
C5 H8A1 2.9600 . . no
C6 H8B1 3.0900 . . no
C6 H8B3 3.0600 . . no
C6 H8A1 2.8400 . . no
C8B H3 2.8400 . 2_656 no
C9A H4 2.9900 . 1_565 no
C9B H9B2 3.0200 . 3_767 no
C9B H9B1 2.9100 . 3_767 no
C10A H1A 3.0400 . 2_756 no
C10B H1A 3.0100 . 2_756 no
C10B H9B3 3.0000 . 4_564 no
H1 O1 2.5100 . . no
H8A1 C5 2.9600 . . no
H8A1 H9A1 2.3700 . . no
H8A1 C6 2.8400 . . no
H1A H3A 2.3400 . . no
H1A H9B1 2.2900 . . no
H1A H10B 2.2300 . . no
H1A O3B 2.1400 . 2_746 no
H1A C10B 3.0100 . 2_746 no
H1A O3A 2.2000 . 2_746 no
H1A C10A 3.0400 . 2_746 no
H1A O3A 2.7900 . . no
H2 H8B2 2.5500 . 2_646 no
H8A2 H9A3 2.5300 . . no
H8A2 H10A 2.4900 . . no
H3 C8B 2.8400 . 2_646 no
H3 H8B3 2.5500 . 2_646 no
H8A3 H10B 2.4600 . . no
H8A3 O2 2.6600 . 4_555 no
H3A N1 2.4200 . . no
H3A H1A 2.3400 . . no
H3A O2 2.1800 . 3_766 no
H3B O2 2.0200 . 3_766 no
H3B N1 2.6700 . . no
H4 C9A 2.9900 . 1_545 no
H4 H9A3 2.3400 . 1_545 no
H4 O1 2.8100 . 4_555 no
H9A1 S1 2.8100 . . no
H9A1 O1 2.4000 . . no
H9A1 H8A1 2.3700 . . no
H5 O3B 2.9100 . 2_746 no
H5 O3A 2.8200 . 2_746 no
H9A2 S1 3.1100 . . no
H9A2 O1 2.4600 . . no
H9A2 O3A 2.6600 . . no
H9A3 H4 2.3400 . 1_565 no
H9A3 H8A2 2.5300 . . no
H9A3 O1 2.6700 . 4_565 no
H9A3 H10A 2.5600 . . no
H8B1 C6 3.0900 . . no
H8B1 H10C 2.5400 . . no
H8B1 S1 2.9800 . . no
H8B1 O1 2.7600 . . no
H8B2 H9B3 2.4800 . . no
H8B2 H10D 2.3700 . . no
H8B2 H2 2.5500 . 2_656 no
H8B2 O1 2.7900 . 4_565 no
H8B3 C6 3.0600 . . no
H8B3 H3 2.5500 . 2_656 no
H8B3 H9B2 2.5100 . . no
H9B1 H1A 2.2900 . . no
H9B1 O3B 2.5400 . . no
H9B1 H9B2 2.5100 . 3_767 no
H9B1 O3B 2.8300 . 2_746 no
H9B1 C9B 2.9100 . 3_767 no
H10A H8A2 2.4900 . . no
H10A H9A3 2.5600 . . no
H10A O1 2.8200 . 4_565 no
H10B H1A 2.2300 . . no
H10B H8A3 2.4600 . . no
H10C H9B3 2.2700 . 4_564 no
H10C O1 2.7600 . . no
H10C H8B1 2.5400 . . no
H10D O1 2.5400 . 4_565 no
H10D H8B2 2.3700 . . no
H10D H9B3 2.4400 . . no
H9B2 O3B 2.7900 . 2_746 no
H9B2 H8B3 2.5100 . . no
H9B2 C9B 3.0200 . 3_767 no
H9B2 H9B1 2.5100 . 3_767 no
H9B2 O2 2.9000 . 4_555 no
H9B3 H8B2 2.4800 . . no
H9B3 H10D 2.4400 . . no
H9B3 C10B 3.0000 . 4_565 no
H9B3 H10C 2.2700 . 4_565 no

loop_
_geom_hbond_atom_site_label_D
_geom_hbond_atom_site_label_H
_geom_hbond_atom_site_label_A
_geom_hbond_site_symmetry_A
_geom_hbond_distance_DH
_geom_hbond_distance_HA
_geom_hbond_distance_DA
_geom_hbond_angle_DHA
_geom_hbond_publ_flag
N1 H1A O3B 2_746 0.86 2.14 2.840(9) 139 yes
O3B H3B O2 3_766 0.82 2.02 2.777(10) 152 yes
C1 H1 O1 . 0.93 2.51 2.886(3) 105 yes
C9B H9B1 O3B . 0.96 2.54 2.881(11) 101 yes
C10B H10D O1 4_565 0.97 2.54 3.478(3) 162 yes

loop_
_geom_torsion_atom_site_label_1
_geom_torsion_atom_site_label_2
_geom_torsion_atom_site_label_3
_geom_torsion_atom_site_label_4
_geom_torsion_site_symmetry_1
_geom_torsion_site_symmetry_2
_geom_torsion_site_symmetry_3
_geom_torsion_site_symmetry_4
_geom_torsion
_geom_torsion_publ_flag
O1 S1 N1 C7 . . . . 43.70(14) no
O2 S1 N1 C7 . . . . 173.39(12) no
C6 S1 N1 C7 . . . . -73.17(13) no
N1 S1 C6 C1 . . . . 126.00(15) no
O1 S1 C6 C1 . . . . 7.45(17) no
O2 S1 C6 C1 . . . . -121.01(15) no
N1 S1 C6 C5 . . . . -54.93(15) no
O1 S1 C6 C5 . . . . -173.48(13) no
O2 S1 C6 C5 . . . . 58.06(15) no
S1 N1 C7 C9B . . . . 159.68(18) no
S1 N1 C7 C8B . . . . 35.1(2) no
S1 N1 C7 C10B . . . . -90.15(16) no
C2 C1 C6 C5 . . . . 0.3(3) no
C2 C1 C6 S1 . . . . 179.33(19) no
C6 C1 C2 C3 . . . . -0.6(4) no
C1 C2 C3 C4 . . . . 0.8(4) no
C2 C3 C4 C5 . . . . -0.5(4) no
C3 C4 C5 C6 . . . . 0.2(3) no
C4 C5 C6 C1 . . . . 0.0(3) no
C4 C5 C6 S1 . . . . -179.10(14) no
N1 C7 C10B O3B . . . . -56.0(6) no
C8B C7 C10B O3B . . . . 174.2(6) no
C9B C7 C10B O3B . . . . 56.1(6) no
